data_4336462
loop_
_publ_author_name
'Miguel A. Esteruelas'
'Montserrat Oliv\'an'
'Andrea V\'elez'

_publ_contact_author
;
  Dr. Montserrat Oliv\'an
  Departamento de Qu\'imica Inorg\'anica - ISQCH
  Universidad de Zaragoza - CSIC
  50009 Zaragoza, Spain
;
_publ_contact_author_email molivan@unizar.es
_publ_section_title
;
 POP-Pincer Silyl Complexes of Group 9: Rhodium versus Iridium
;
_journal_name_full 'Inorganic Chemistry'
_journal_page_first 12108
_journal_page_last 12119
_journal_paper_doi 10.1021/ic401931y
_journal_volume 52
_journal_year 2013
_chemical_formula_sum 'C51 H62 Cl O P2 Rh Si'
_chemical_formula_weight 919.40
_chemical_name_systematic
; 
 ? 
;
_space_group_IT_number 2
_symmetry_cell_setting triclinic
_symmetry_space_group_name_Hall '-P 1'
_symmetry_space_group_name_H-M 'P -1'
_atom_sites_solution_hydrogens geom
_atom_sites_solution_primary direct
_atom_sites_solution_secondary difmap
_audit_creation_method SHELXL-97
_cell_angle_alpha 77.8960(10)
_cell_angle_beta 84.2760(10)
_cell_angle_gamma 71.9240(10)
_cell_formula_units_Z 2
_cell_length_a 10.2599(7)
_cell_length_b 11.9553(8)
_cell_length_c 20.3304(14)
_cell_measurement_reflns_used 9745
_cell_measurement_temperature 120(2)
_cell_measurement_theta_max 28
_cell_measurement_theta_min 2
_cell_volume 2316.3(3)
_computing_cell_refinement 'APEX2 v2008.4-0, Bruker AXS'
_computing_data_collection 'APEX2 v2008.4-0, Bruker AXS'
_computing_data_reduction
;
  SAINT-Bruker integration program embedded in APEX2 v2008.4-0, Bruker AXS
;
_computing_molecular_graphics 'XP, SHELXTL v. 6.1 (Bruker, 2000)'
_computing_publication_material 'XCIF, SHELXTL v. 6.1 (Bruker, 2000)'
_computing_structure_refinement 'SHELXL-97 (Sheldrick, 1997)'
_computing_structure_solution 'SHELXS-97 (Sheldrick, 1990)'
_diffrn_ambient_temperature 120(2)
_diffrn_detector_area_resol_mean 8.26
_diffrn_measured_fraction_theta_full 0.973
_diffrn_measured_fraction_theta_max 0.904
_diffrn_measurement_device_type 'Bruker SMART APEX CCD system'
_diffrn_measurement_method '\w rotations with narrow frames'
_diffrn_radiation_monochromator graphite
_diffrn_radiation_source 'fine-focus sealed tube'
_diffrn_radiation_type MoK\a
_diffrn_radiation_wavelength 0.71073
_diffrn_reflns_av_R_equivalents 0.0386
_diffrn_reflns_av_sigmaI/netI 0.0520
_diffrn_reflns_limit_h_max 13
_diffrn_reflns_limit_h_min -13
_diffrn_reflns_limit_k_max 15
_diffrn_reflns_limit_k_min -15
_diffrn_reflns_limit_l_max 27
_diffrn_reflns_limit_l_min -27
_diffrn_reflns_number 27059
_diffrn_reflns_theta_full 27.50
_diffrn_reflns_theta_max 28.50
_diffrn_reflns_theta_min 1.03
_diffrn_standards_decay_% 'no decay'
_exptl_absorpt_coefficient_mu 0.557
_exptl_absorpt_correction_T_max 0.862
_exptl_absorpt_correction_T_min 0.642
_exptl_absorpt_correction_type multi-scan
_exptl_absorpt_process_details
;
Absorption correction performed with SADABS program. This is based on the
method of Blessing: Blessing, R. H., Acta Crystallogr., Sect. A 1995, 51, 33.

SADABS: Area-Detector Absorption Correction. Bruker-AXS 
within SAINT+ package, v. 6.1 (2000).
;
_exptl_crystal_colour red
_exptl_crystal_density_diffrn 1.318
_exptl_crystal_description prism
_exptl_crystal_F_000 964
_exptl_crystal_size_max 0.22
_exptl_crystal_size_mid 0.13
_exptl_crystal_size_min 0.09
_refine_diff_density_max 0.747
_refine_diff_density_min -0.793
_refine_diff_density_rms 0.086
_refine_ls_extinction_method none
_refine_ls_goodness_of_fit_ref 1.071
_refine_ls_hydrogen_treatment mixed
_refine_ls_matrix_type full
_refine_ls_number_parameters 488
_refine_ls_number_reflns 10623
_refine_ls_number_restraints 0
_refine_ls_restrained_S_all 1.071
_refine_ls_R_factor_all 0.0611
_refine_ls_R_factor_gt 0.0460
_refine_ls_shift/su_max 0.001
_refine_ls_shift/su_mean 0.000
_refine_ls_structure_factor_coef Fsqd
_refine_ls_weighting_details 'calc w=1/[\s^2^(Fo^2^)+(0.0218P)^2^+3.3991P] where P=(Fo^2^+2Fc^2^)/3'
_refine_ls_weighting_scheme calc
_refine_ls_wR_factor_gt 0.0873
_refine_ls_wR_factor_ref 0.0940
_reflns_number_gt 8775
_reflns_number_total 10623
_reflns_threshold_expression >2sigma(I)
_cod_data_source_file ic401931y_si_001_3.cif
_cod_data_source_block enrique135
_cod_database_code 4336462

loop_
_symmetry_equiv_pos_as_xyz
'x, y, z'
'-x, -y, -z'

loop_
_atom_site_label
_atom_site_type_symbol
_atom_site_fract_x
_atom_site_fract_y
_atom_site_fract_z
_atom_site_U_iso_or_equiv
_atom_site_adp_type
_atom_site_occupancy
_atom_site_symmetry_multiplicity
_atom_site_calc_flag
_atom_site_refinement_flags
_atom_site_disorder_assembly
_atom_site_disorder_group
Rh Rh 0.82883(2) 0.966189(19) 0.747784(12) 0.01808(6) Uani 1 1 d . . .
Cl Cl 1.19746(7) 0.78296(6) 0.73086(4) 0.02783(17) Uani 1 1 d . . .
Si Si 0.98202(8) 0.79293(7) 0.72897(4) 0.01959(17) Uani 1 1 d . . .
P1 P 0.67410(7) 0.89149(6) 0.81539(4) 0.02020(16) Uani 1 1 d . . .
P2 P 0.94529(7) 1.09373(6) 0.69230(4) 0.01863(15) Uani 1 1 d . . .
O O 0.67696(19) 1.14083(16) 0.76589(10) 0.0206(4) Uani 1 1 d . . .
C1 C 0.5577(3) 1.0267(3) 0.84272(15) 0.0216(6) Uani 1 1 d . . .
C2 C 0.4473(3) 1.0212(3) 0.88868(16) 0.0264(7) Uani 1 1 d . . .
H2 H 0.4394 0.9454 0.9114 0.032 Uiso 1 1 calc R . .
C3 C 0.3499(3) 1.1250(3) 0.90128(17) 0.0300(7) Uani 1 1 d . . .
H3 H 0.2768 1.1202 0.9333 0.036 Uiso 1 1 calc R . .
C4 C 0.3587(3) 1.2350(3) 0.86757(16) 0.0276(7) Uani 1 1 d . . .
H4 H 0.2905 1.3054 0.8763 0.033 Uiso 1 1 calc R . .
C5 C 0.4656(3) 1.2460(3) 0.82070(15) 0.0229(6) Uani 1 1 d . . .
C6 C 0.5650(3) 1.1395(2) 0.81093(15) 0.0207(6) Uani 1 1 d . . .
C7 C 0.4643(3) 1.3684(3) 0.77939(17) 0.0252(6) Uani 1 1 d . . .
C8 C 0.3448(3) 1.4116(3) 0.73119(19) 0.0370(8) Uani 1 1 d . . .
H8A H 0.3580 1.3549 0.7009 0.055 Uiso 1 1 calc R . .
H8B H 0.3420 1.4909 0.7047 0.055 Uiso 1 1 calc R . .
H8C H 0.2582 1.4167 0.7573 0.055 Uiso 1 1 calc R . .
C9 C 0.4426(4) 1.4598(3) 0.82567(19) 0.0361(8) Uani 1 1 d . . .
H9A H 0.3593 1.4613 0.8540 0.054 Uiso 1 1 calc R . .
H9B H 0.4331 1.5396 0.7982 0.054 Uiso 1 1 calc R . .
H9C H 0.5217 1.4368 0.8543 0.054 Uiso 1 1 calc R . .
C10 C 0.5983(3) 1.3588(3) 0.73816(16) 0.0248(6) Uani 1 1 d . . .
C11 C 0.6969(3) 1.2499(2) 0.73316(15) 0.0211(6) Uani 1 1 d . . .
C12 C 0.8192(3) 1.2415(2) 0.69477(15) 0.0218(6) Uani 1 1 d . . .
C13 C 0.8398(3) 1.3482(3) 0.65890(17) 0.0279(7) Uani 1 1 d . . .
H13 H 0.9220 1.3457 0.6324 0.034 Uiso 1 1 calc R . .
C14 C 0.7425(3) 1.4578(3) 0.66126(18) 0.0324(8) Uani 1 1 d . . .
H14 H 0.7569 1.5296 0.6358 0.039 Uiso 1 1 calc R . .
C15 C 0.6246(3) 1.4616(3) 0.70090(18) 0.0308(7) Uani 1 1 d . . .
H15 H 0.5590 1.5372 0.7028 0.037 Uiso 1 1 calc R . .
C16 C 0.5430(3) 0.8456(3) 0.78003(17) 0.0254(7) Uani 1 1 d . . .
H16 H 0.4673 0.8428 0.8148 0.030 Uiso 1 1 calc R . .
C17 C 0.4833(3) 0.9395(3) 0.71844(18) 0.0326(7) Uani 1 1 d . . .
H17A H 0.5569 0.9456 0.6845 0.049 Uiso 1 1 calc R . .
H17B H 0.4408 1.0173 0.7318 0.049 Uiso 1 1 calc R . .
H17C H 0.4140 0.9156 0.6995 0.049 Uiso 1 1 calc R . .
C18 C 0.6010(3) 0.7222(3) 0.76093(19) 0.0351(8) Uani 1 1 d . . .
H18A H 0.5276 0.7007 0.7440 0.053 Uiso 1 1 calc R . .
H18B H 0.6391 0.6628 0.8007 0.053 Uiso 1 1 calc R . .
H18C H 0.6735 0.7241 0.7258 0.053 Uiso 1 1 calc R . .
C19 C 0.7326(3) 0.7798(3) 0.89272(16) 0.0272(7) Uani 1 1 d . . .
H19 H 0.7965 0.7079 0.8767 0.033 Uiso 1 1 calc R . .
C20 C 0.6280(4) 0.7326(3) 0.94086(18) 0.0395(9) Uani 1 1 d . . .
H20A H 0.6765 0.6607 0.9722 0.059 Uiso 1 1 calc R . .
H20B H 0.5657 0.7126 0.9148 0.059 Uiso 1 1 calc R . .
H20C H 0.5751 0.7943 0.9662 0.059 Uiso 1 1 calc R . .
C21 C 0.8214(4) 0.8254(3) 0.92982(17) 0.0357(8) Uani 1 1 d . . .
H21A H 0.7637 0.8942 0.9488 0.054 Uiso 1 1 calc R . .
H21B H 0.8907 0.8499 0.8984 0.054 Uiso 1 1 calc R . .
H21C H 0.8669 0.7615 0.9662 0.054 Uiso 1 1 calc R . .
C22 C 1.0009(3) 1.1127(3) 0.60242(15) 0.0260(7) Uani 1 1 d . . .
H22 H 1.0231 1.1904 0.5899 0.031 Uiso 1 1 calc R . .
C23 C 0.8837(4) 1.1213(3) 0.55955(17) 0.0379(8) Uani 1 1 d . . .
H23A H 0.9121 1.1360 0.5118 0.057 Uiso 1 1 calc R . .
H23B H 0.8037 1.1875 0.5686 0.057 Uiso 1 1 calc R . .
H23C H 0.8599 1.0461 0.5706 0.057 Uiso 1 1 calc R . .
C24 C 1.1298(4) 1.0135(3) 0.58870(17) 0.0334(8) Uani 1 1 d . . .
H24A H 1.1105 0.9363 0.5997 0.050 Uiso 1 1 calc R . .
H24B H 1.2034 1.0114 0.6166 0.050 Uiso 1 1 calc R . .
H24C H 1.1582 1.0292 0.5411 0.050 Uiso 1 1 calc R . .
C25 C 1.0905(3) 1.0983(3) 0.73791(15) 0.0235(6) Uani 1 1 d . . .
H25 H 1.1649 1.0216 0.7362 0.028 Uiso 1 1 calc R . .
C26 C 1.0460(4) 1.0974(3) 0.81198(16) 0.0347(8) Uani 1 1 d . . .
H26A H 1.1249 1.0902 0.8378 0.052 Uiso 1 1 calc R . .
H26B H 1.0104 1.0293 0.8295 0.052 Uiso 1 1 calc R . .
H26C H 0.9741 1.1722 0.8162 0.052 Uiso 1 1 calc R . .
C27 C 1.1543(3) 1.1996(3) 0.71043(18) 0.0319(7) Uani 1 1 d . . .
H27A H 1.0867 1.2767 0.7143 0.048 Uiso 1 1 calc R . .
H27B H 1.1827 1.1986 0.6630 0.048 Uiso 1 1 calc R . .
H27C H 1.2345 1.1883 0.7364 0.048 Uiso 1 1 calc R . .
C28 C 0.9967(3) 0.6452(2) 0.79037(15) 0.0218(6) Uani 1 1 d . . .
C29 C 0.9419(3) 0.5592(3) 0.77680(17) 0.0270(7) Uani 1 1 d . . .
H29 H 0.9042 0.5710 0.7342 0.032 Uiso 1 1 calc R . .
C30 C 0.9412(4) 0.4566(3) 0.82431(18) 0.0350(8) Uani 1 1 d . . .
H30 H 0.9022 0.4003 0.8139 0.042 Uiso 1 1 calc R . .
C31 C 0.9970(4) 0.4365(3) 0.88634(19) 0.0392(9) Uani 1 1 d . . .
H31 H 0.9952 0.3673 0.9190 0.047 Uiso 1 1 calc R . .
C32 C 1.0555(3) 0.5183(3) 0.90039(17) 0.0342(8) Uani 1 1 d . . .
H32 H 1.0962 0.5043 0.9425 0.041 Uiso 1 1 calc R . .
C33 C 1.0549(3) 0.6211(3) 0.85299(16) 0.0273(7) Uani 1 1 d . . .
H33 H 1.0952 0.6765 0.8635 0.033 Uiso 1 1 calc R . .
C34 C 0.9728(3) 0.7487(2) 0.64543(15) 0.0234(6) Uani 1 1 d . . .
C35 C 1.0779(3) 0.6608(3) 0.61971(17) 0.0323(7) Uani 1 1 d . . .
H35 H 1.1636 0.6300 0.6409 0.039 Uiso 1 1 calc R . .
C36 C 1.0605(4) 0.6172(3) 0.56409(18) 0.0390(9) Uani 1 1 d . . .
H36 H 1.1342 0.5581 0.5474 0.047 Uiso 1 1 calc R . .
C37 C 0.9367(4) 0.6593(3) 0.53299(17) 0.0351(8) Uani 1 1 d . . .
H37 H 0.9240 0.6277 0.4957 0.042 Uiso 1 1 calc R . .
C38 C 0.8312(4) 0.7473(3) 0.55601(17) 0.0323(7) Uani 1 1 d . . .
H38 H 0.7460 0.7773 0.5344 0.039 Uiso 1 1 calc R . .
C39 C 0.8500(3) 0.7921(3) 0.61100(16) 0.0262(7) Uani 1 1 d . . .
H39 H 0.7773 0.8542 0.6257 0.031 Uiso 1 1 calc R . .
C40 C 0.1727(4) 0.8895(4) 0.9723(2) 0.0432(9) Uani 1 1 d . . .
H40 H 0.1264 0.9709 0.9546 0.052 Uiso 1 1 calc R . .
C41 C 0.2184(4) 0.8085(4) 0.9296(2) 0.0461(10) Uani 1 1 d . . .
H41 H 0.2041 0.8336 0.8827 0.055 Uiso 1 1 calc R . .
C42 C 0.2858(4) 0.6896(4) 0.9562(2) 0.0492(10) Uani 1 1 d . . .
H42 H 0.3183 0.6332 0.9272 0.059 Uiso 1 1 calc R . .
C43 C 0.3056(4) 0.6532(4) 1.0244(2) 0.0508(10) Uani 1 1 d . . .
H43 H 0.3505 0.5716 1.0423 0.061 Uiso 1 1 calc R . .
C44 C 0.2601(4) 0.7354(4) 1.0666(2) 0.0459(9) Uani 1 1 d . . .
H44 H 0.2748 0.7106 1.1135 0.055 Uiso 1 1 calc R . .
C45 C 0.1935(4) 0.8535(3) 1.0405(2) 0.0431(9) Uani 1 1 d . . .
H45 H 0.1619 0.9102 1.0694 0.052 Uiso 1 1 calc R . .
C46 C 0.3928(4) 0.3253(3) 0.5537(2) 0.059(2) Uiso 0.50 1 d PG A 1
H46 H 0.3302 0.3640 0.5854 0.070 Uiso 0.50 1 calc PR A 1
C47 C 0.4555(4) 0.2024(3) 0.56856(16) 0.056(3) Uiso 0.50 1 d PG A 1
H47 H 0.4358 0.1570 0.6105 0.067 Uiso 0.50 1 calc PR A 1
C48 C 0.5472(3) 0.1458(3) 0.5221(2) 0.064(3) Uiso 0.50 1 d PG A 1
H48 H 0.5901 0.0617 0.5322 0.077 Uiso 0.50 1 calc PR A 1
C49 C 0.5761(3) 0.2121(4) 0.46066(18) 0.063(3) Uiso 0.50 1 d PG A 1
H49 H 0.6387 0.1734 0.4289 0.075 Uiso 0.50 1 calc PR A 1
C50 C 0.5133(5) 0.3351(4) 0.44576(17) 0.059(2) Uiso 0.50 1 d PG A 1
H50 H 0.5331 0.3804 0.4038 0.070 Uiso 0.50 1 calc PR A 1
C51 C 0.4217(5) 0.3917(3) 0.4923(2) 0.053(2) Uiso 0.50 1 d PG A 1
H51 H 0.3788 0.4757 0.4821 0.064 Uiso 0.50 1 calc PR A 1
C52 C 0.5585(4) 0.2508(4) 0.44234(16) 0.053(2) Uiso 0.50 1 d PG A 2
H52 H 0.5856 0.2639 0.3960 0.064 Uiso 0.50 1 calc PR A 2
C53 C 0.5519(4) 0.1381(3) 0.4749(2) 0.0433(18) Uiso 0.50 1 d PG A 2
H53 H 0.5745 0.0742 0.4508 0.052 Uiso 0.50 1 calc PR A 2
C54 C 0.5122(4) 0.1190(3) 0.5427(2) 0.049(2) Uiso 0.50 1 d PG A 2
H54 H 0.5077 0.0419 0.5649 0.059 Uiso 0.50 1 calc PR A 2
C55 C 0.4791(5) 0.2125(3) 0.57795(15) 0.059(3) Uiso 0.50 1 d PG A 2
H55 H 0.4520 0.1994 0.6243 0.071 Uiso 0.50 1 calc PR A 2
C56 C 0.4857(5) 0.3252(3) 0.54539(19) 0.084(3) Uiso 0.50 1 d PG A 2
H56 H 0.4631 0.3892 0.5695 0.101 Uiso 0.50 1 calc PR A 2
C57 C 0.5254(4) 0.3444(3) 0.4776(2) 0.075(3) Uiso 0.50 1 d PG A 2
H57 H 0.5299 0.4214 0.4553 0.090 Uiso 0.50 1 calc PR A 2

loop_
_atom_site_aniso_label
_atom_site_aniso_U_11
_atom_site_aniso_U_22
_atom_site_aniso_U_33
_atom_site_aniso_U_23
_atom_site_aniso_U_13
_atom_site_aniso_U_12
Rh 0.01544(11) 0.01218(10) 0.02295(12) -0.00013(8) 0.00036(8) -0.00132(8)
Cl 0.0186(3) 0.0229(4) 0.0378(4) -0.0009(3) -0.0012(3) -0.0032(3)
Si 0.0171(4) 0.0138(4) 0.0241(4) -0.0009(3) -0.0015(3) -0.0009(3)
P1 0.0166(3) 0.0144(3) 0.0262(4) -0.0006(3) 0.0012(3) -0.0023(3)
P2 0.0173(3) 0.0146(3) 0.0216(4) -0.0006(3) 0.0002(3) -0.0034(3)
O 0.0168(10) 0.0109(9) 0.0322(12) -0.0018(8) 0.0043(8) -0.0044(8)
C1 0.0176(14) 0.0201(14) 0.0255(15) -0.0027(12) 0.0008(11) -0.0048(11)
C2 0.0254(16) 0.0237(15) 0.0267(16) -0.0036(13) 0.0048(13) -0.0049(12)
C3 0.0265(16) 0.0295(17) 0.0314(18) -0.0086(14) 0.0081(13) -0.0058(13)
C4 0.0213(15) 0.0247(16) 0.0338(18) -0.0100(13) 0.0055(13) -0.0017(12)
C5 0.0214(15) 0.0194(14) 0.0261(16) -0.0054(12) -0.0013(12) -0.0028(12)
C6 0.0162(13) 0.0187(14) 0.0255(15) -0.0038(12) 0.0008(11) -0.0034(11)
C7 0.0199(15) 0.0152(14) 0.0376(18) -0.0057(13) -0.0026(13) -0.0003(11)
C8 0.0245(17) 0.0300(18) 0.049(2) 0.0042(16) -0.0083(15) -0.0023(14)
C9 0.0330(18) 0.0233(16) 0.051(2) -0.0151(16) 0.0056(16) -0.0040(14)
C10 0.0217(15) 0.0160(14) 0.0350(18) -0.0042(12) -0.0025(13) -0.0030(12)
C11 0.0197(14) 0.0135(13) 0.0288(16) -0.0001(11) -0.0021(12) -0.0050(11)
C12 0.0209(14) 0.0159(13) 0.0269(16) -0.0009(12) -0.0010(12) -0.0052(11)
C13 0.0245(16) 0.0207(15) 0.0374(18) -0.0005(13) 0.0014(13) -0.0091(12)
C14 0.0330(18) 0.0153(14) 0.045(2) 0.0031(14) 0.0004(15) -0.0080(13)
C15 0.0299(17) 0.0127(14) 0.045(2) -0.0043(13) -0.0007(15) -0.0005(12)
C16 0.0193(14) 0.0212(15) 0.0363(18) -0.0074(13) 0.0041(13) -0.0071(12)
C17 0.0234(16) 0.0292(17) 0.043(2) -0.0059(15) -0.0072(14) -0.0031(13)
C18 0.0285(17) 0.0241(16) 0.056(2) -0.0131(16) 0.0006(16) -0.0090(14)
C19 0.0220(15) 0.0214(15) 0.0297(17) 0.0056(13) 0.0009(13) -0.0015(12)
C20 0.0338(19) 0.0320(18) 0.040(2) 0.0108(16) 0.0062(16) -0.0051(15)
C21 0.0365(19) 0.0378(19) 0.0255(17) 0.0020(15) -0.0038(14) -0.0051(15)
C22 0.0321(17) 0.0198(15) 0.0248(16) -0.0019(12) 0.0005(13) -0.0079(13)
C23 0.049(2) 0.0371(19) 0.0276(18) 0.0019(15) -0.0093(16) -0.0149(17)
C24 0.042(2) 0.0277(17) 0.0266(17) -0.0050(14) 0.0078(15) -0.0068(15)
C25 0.0196(14) 0.0199(14) 0.0294(16) -0.0031(12) -0.0004(12) -0.0048(11)
C26 0.042(2) 0.0373(19) 0.0289(18) -0.0028(15) -0.0051(15) -0.0181(16)
C27 0.0273(17) 0.0290(17) 0.042(2) -0.0059(15) 0.0012(14) -0.0131(14)
C28 0.0153(13) 0.0155(13) 0.0282(16) -0.0025(12) 0.0022(11) 0.0025(11)
C29 0.0246(16) 0.0204(15) 0.0330(18) -0.0038(13) 0.0034(13) -0.0044(12)
C30 0.0353(19) 0.0207(16) 0.045(2) -0.0026(15) 0.0039(16) -0.0074(14)
C31 0.0335(19) 0.0227(17) 0.046(2) 0.0105(15) 0.0071(16) -0.0011(14)
C32 0.0226(16) 0.0344(18) 0.0312(18) 0.0061(15) -0.0009(13) 0.0038(14)
C33 0.0217(15) 0.0231(15) 0.0308(17) 0.0003(13) -0.0029(13) -0.0007(12)
C34 0.0262(15) 0.0136(13) 0.0273(16) -0.0001(12) -0.0025(12) -0.0033(11)
C35 0.0327(18) 0.0242(16) 0.0313(18) -0.0048(14) -0.0046(14) 0.0046(13)
C36 0.048(2) 0.0274(18) 0.035(2) -0.0103(15) 0.0028(16) -0.0003(16)
C37 0.057(2) 0.0309(18) 0.0242(17) -0.0053(14) 0.0005(16) -0.0230(17)
C38 0.0349(18) 0.0336(18) 0.0301(18) 0.0012(14) -0.0053(14) -0.0159(15)
C39 0.0229(15) 0.0218(15) 0.0318(17) -0.0017(13) 0.0004(13) -0.0061(12)
C40 0.042(2) 0.043(2) 0.045(2) -0.0028(18) 0.0045(18) -0.0177(18)
C41 0.040(2) 0.064(3) 0.040(2) -0.012(2) -0.0009(17) -0.022(2)
C42 0.032(2) 0.061(3) 0.063(3) -0.033(2) -0.0017(19) -0.0125(19)
C43 0.043(2) 0.043(2) 0.066(3) -0.011(2) -0.011(2) -0.0101(19)
C44 0.046(2) 0.048(2) 0.043(2) -0.0050(18) -0.0002(18) -0.0153(19)
C45 0.047(2) 0.043(2) 0.043(2) -0.0101(18) 0.0102(18) -0.0197(18)

loop_
_atom_type_symbol
_atom_type_description
_atom_type_scat_dispersion_real
_atom_type_scat_dispersion_imag
_atom_type_scat_source
C C 0.0033 0.0016 'International Tables Vol C Tables 4.2.6.8 and 6.1.1.4'
H H 0.0000 0.0000 'International Tables Vol C Tables 4.2.6.8 and 6.1.1.4'
O O 0.0106 0.0060 'International Tables Vol C Tables 4.2.6.8 and 6.1.1.4'
Si Si 0.0817 0.0704 'International Tables Vol C Tables 4.2.6.8 and 6.1.1.4'
P P 0.1023 0.0942 'International Tables Vol C Tables 4.2.6.8 and 6.1.1.4'
Cl Cl 0.1484 0.1585 'International Tables Vol C Tables 4.2.6.8 and 6.1.1.4'
Rh Rh -1.1178 0.9187 'International Tables Vol C Tables 4.2.6.8 and 6.1.1.4'

loop_
_geom_angle_atom_site_label_1
_geom_angle_atom_site_label_2
_geom_angle_atom_site_label_3
_geom_angle
Si Rh O 179.35(6)
Si Rh P1 99.40(3)
O Rh P1 81.25(5)
Si Rh P2 98.15(3)
O Rh P2 81.19(5)
P1 Rh P2 161.97(3)
C34 Si C28 101.44(13)
C34 Si Cl 102.64(10)
C28 Si Cl 95.44(9)
C34 Si Rh 116.51(9)
C28 Si Rh 121.44(9)
Cl Si Rh 115.80(4)
C1 P1 C19 106.74(14)
C1 P1 C16 97.53(13)
C19 P1 C16 106.64(14)
C1 P1 Rh 101.88(9)
C19 P1 Rh 119.21(10)
C16 P1 Rh 121.32(11)
C12 P2 C22 100.87(14)
C12 P2 C25 102.80(13)
C22 P2 C25 105.49(14)
C12 P2 Rh 102.18(9)
C22 P2 Rh 126.91(10)
C25 P2 Rh 114.86(10)
C6 O C11 120.1(2)
C6 O Rh 119.86(16)
C11 O Rh 119.99(16)
C6 C1 C2 117.5(3)
C6 C1 P1 120.2(2)
C2 C1 P1 121.6(2)
C3 C2 C1 120.7(3)
C3 C2 H2 119.7
C1 C2 H2 119.7
C4 C3 C2 120.1(3)
C4 C3 H3 119.9
C2 C3 H3 119.9
C3 C4 C5 121.7(3)
C3 C4 H4 119.2
C5 C4 H4 119.2
C4 C5 C6 116.7(3)
C4 C5 C7 120.1(3)
C6 C5 C7 123.0(3)
C1 C6 O 115.6(2)
C1 C6 C5 123.2(3)
O C6 C5 121.2(3)
C10 C7 C5 110.0(2)
C10 C7 C8 108.9(3)
C5 C7 C8 108.7(3)
C10 C7 C9 110.3(3)
C5 C7 C9 110.5(3)
C8 C7 C9 108.5(3)
C7 C8 H8A 109.5
C7 C8 H8B 109.5
H8A C8 H8B 109.5
C7 C8 H8C 109.5
H8A C8 H8C 109.5
H8B C8 H8C 109.5
C7 C9 H9A 109.5
C7 C9 H9B 109.5
H9A C9 H9B 109.5
C7 C9 H9C 109.5
H9A C9 H9C 109.5
H9B C9 H9C 109.5
C15 C10 C11 116.7(3)
C15 C10 C7 120.0(3)
C11 C10 C7 123.3(3)
C10 C11 C12 123.1(3)
C10 C11 O 121.2(3)
C12 C11 O 115.7(2)
C13 C12 C11 117.3(3)
C13 C12 P2 122.6(2)
C11 C12 P2 120.1(2)
C14 C13 C12 121.2(3)
C14 C13 H13 119.4
C12 C13 H13 119.4
C15 C14 C13 119.3(3)
C15 C14 H14 120.3
C13 C14 H14 120.3
C14 C15 C10 122.4(3)
C14 C15 H15 118.8
C10 C15 H15 118.8
C18 C16 C17 110.0(3)
C18 C16 P1 112.4(2)
C17 C16 P1 109.2(2)
C18 C16 H16 108.4
C17 C16 H16 108.4
P1 C16 H16 108.4
C16 C17 H17A 109.5
C16 C17 H17B 109.5
H17A C17 H17B 109.5
C16 C17 H17C 109.5
H17A C17 H17C 109.5
H17B C17 H17C 109.5
C16 C18 H18A 109.5
C16 C18 H18B 109.5
H18A C18 H18B 109.5
C16 C18 H18C 109.5
H18A C18 H18C 109.5
H18B C18 H18C 109.5
C21 C19 C20 111.5(3)
C21 C19 P1 108.3(2)
C20 C19 P1 119.9(2)
C21 C19 H19 105.3
C20 C19 H19 105.3
P1 C19 H19 105.3
C19 C20 H20A 109.5
C19 C20 H20B 109.5
H20A C20 H20B 109.5
C19 C20 H20C 109.5
H20A C20 H20C 109.5
H20B C20 H20C 109.5
C19 C21 H21A 109.5
C19 C21 H21B 109.5
H21A C21 H21B 109.5
C19 C21 H21C 109.5
H21A C21 H21C 109.5
H21B C21 H21C 109.5
C23 C22 C24 111.7(3)
C23 C22 P2 109.8(2)
C24 C22 P2 112.1(2)
C23 C22 H22 107.7
C24 C22 H22 107.7
P2 C22 H22 107.7
C22 C23 H23A 109.5
C22 C23 H23B 109.5
H23A C23 H23B 109.5
C22 C23 H23C 109.5
H23A C23 H23C 109.5
H23B C23 H23C 109.5
C22 C24 H24A 109.5
C22 C24 H24B 109.5
H24A C24 H24B 109.5
C22 C24 H24C 109.5
H24A C24 H24C 109.5
H24B C24 H24C 109.5
C26 C25 C27 110.5(3)
C26 C25 P2 108.5(2)
C27 C25 P2 117.3(2)
C26 C25 H25 106.6
C27 C25 H25 106.6
P2 C25 H25 106.6
C25 C26 H26A 109.5
C25 C26 H26B 109.5
H26A C26 H26B 109.5
C25 C26 H26C 109.5
H26A C26 H26C 109.5
H26B C26 H26C 109.5
C25 C27 H27A 109.5
C25 C27 H27B 109.5
H27A C27 H27B 109.5
C25 C27 H27C 109.5
H27A C27 H27C 109.5
H27B C27 H27C 109.5
C33 C28 C29 116.7(3)
C33 C28 Si 121.5(2)
C29 C28 Si 121.7(2)
C30 C29 C28 121.6(3)
C30 C29 H29 119.2
C28 C29 H29 119.2
C31 C30 C29 120.4(3)
C31 C30 H30 119.8
C29 C30 H30 119.8
C30 C31 C32 119.2(3)
C30 C31 H31 120.4
C32 C31 H31 120.4
C31 C32 C33 120.2(3)
C31 C32 H32 119.9
C33 C32 H32 119.9
C32 C33 C28 121.9(3)
C32 C33 H33 119.1
C28 C33 H33 119.1
C35 C34 C39 116.2(3)
C35 C34 Si 123.1(2)
C39 C34 Si 120.2(2)
C36 C35 C34 121.8(3)
C36 C35 H35 119.1
C34 C35 H35 119.1
C37 C36 C35 120.2(3)
C37 C36 H36 119.9
C35 C36 H36 119.9
C38 C37 C36 119.8(3)
C38 C37 H37 120.1
C36 C37 H37 120.1
C37 C38 C39 119.7(3)
C37 C38 H38 120.1
C39 C38 H38 120.1
C38 C39 C34 122.2(3)
C38 C39 H39 118.9
C34 C39 H39 118.9
C41 C40 C45 120.7(4)
C41 C40 H40 119.7
C45 C40 H40 119.7
C40 C41 C42 119.1(4)
C40 C41 H41 120.4
C42 C41 H41 120.4
C43 C42 C41 120.3(4)
C43 C42 H42 119.8
C41 C42 H42 119.8
C42 C43 C44 120.0(4)
C42 C43 H43 120.0
C44 C43 H43 120.0
C45 C44 C43 119.9(4)
C45 C44 H44 120.1
C43 C44 H44 120.1
C44 C45 C40 120.0(4)
C44 C45 H45 120.0
C40 C45 H45 120.0
C47 C46 C51 120.0
C47 C46 H46 120.0
C51 C46 H46 120.0
C46 C47 C48 120.0
C46 C47 H47 120.0
C48 C47 H47 120.0
C49 C48 C47 120.0
C49 C48 H48 120.0
C47 C48 H48 120.0
C50 C49 C48 120.0
C50 C49 H49 120.0
C48 C49 H49 120.0
C49 C50 C51 120.0
C49 C50 H50 120.0
C51 C50 H50 120.0
C50 C51 C46 120.0
C50 C51 H51 120.0
C46 C51 H51 120.0
C53 C52 C57 120.0
C53 C52 H52 120.0
C57 C52 H52 120.0
C52 C53 C54 120.0
C52 C53 H53 120.0
C54 C53 H53 120.0
C53 C54 C55 120.0
C53 C54 H54 120.0
C55 C54 H54 120.0
C56 C55 C54 120.0
C56 C55 H55 120.0
C54 C55 H55 120.0
C57 C56 C55 120.0
C57 C56 H56 120.0
C55 C56 H56 120.0
C56 C57 C52 120.0
C56 C57 H57 120.0
C52 C57 H57 120.0

loop_
_geom_bond_atom_site_label_1
_geom_bond_atom_site_label_2
_geom_bond_distance
Rh Si 2.2581(8)
Rh O 2.2609(18)
Rh P1 2.2664(8)
Rh P2 2.2728(7)
Cl Si 2.1801(11)
Si C34 1.901(3)
Si C28 1.910(3)
P1 C1 1.842(3)
P1 C19 1.851(3)
P1 C16 1.855(3)
P2 C12 1.845(3)
P2 C22 1.848(3)
P2 C25 1.852(3)
O C6 1.397(3)
O C11 1.400(3)
C1 C6 1.389(4)
C1 C2 1.404(4)
C2 C3 1.385(4)
C2 H2 0.9500
C3 C4 1.376(4)
C3 H3 0.9500
C4 C5 1.399(4)
C4 H4 0.9500
C5 C6 1.400(4)
C5 C7 1.524(4)
C7 C10 1.523(4)
C7 C8 1.538(4)
C7 C9 1.539(4)
C8 H8A 0.9800
C8 H8B 0.9800
C8 H8C 0.9800
C9 H9A 0.9800
C9 H9B 0.9800
C9 H9C 0.9800
C10 C15 1.390(4)
C10 C11 1.395(4)
C11 C12 1.398(4)
C12 C13 1.396(4)
C13 C14 1.385(4)
C13 H13 0.9500
C14 C15 1.379(4)
C14 H14 0.9500
C15 H15 0.9500
C16 C18 1.527(4)
C16 C17 1.529(4)
C16 H16 1.0000
C17 H17A 0.9800
C17 H17B 0.9800
C17 H17C 0.9800
C18 H18A 0.9800
C18 H18B 0.9800
C18 H18C 0.9800
C19 C21 1.521(5)
C19 C20 1.537(4)
C19 H19 1.0000
C20 H20A 0.9800
C20 H20B 0.9800
C20 H20C 0.9800
C21 H21A 0.9800
C21 H21B 0.9800
C21 H21C 0.9800
C22 C23 1.519(5)
C22 C24 1.525(4)
C22 H22 1.0000
C23 H23A 0.9800
C23 H23B 0.9800
C23 H23C 0.9800
C24 H24A 0.9800
C24 H24B 0.9800
C24 H24C 0.9800
C25 C26 1.528(4)
C25 C27 1.530(4)
C25 H25 1.0000
C26 H26A 0.9800
C26 H26B 0.9800
C26 H26C 0.9800
C27 H27A 0.9800
C27 H27B 0.9800
C27 H27C 0.9800
C28 C33 1.397(4)
C28 C29 1.399(4)
C29 C30 1.394(4)
C29 H29 0.9500
C30 C31 1.381(5)
C30 H30 0.9500
C31 C32 1.383(5)
C31 H31 0.9500
C32 C33 1.393(4)
C32 H32 0.9500
C33 H33 0.9500
C34 C35 1.399(4)
C34 C39 1.401(4)
C35 C36 1.388(5)
C35 H35 0.9500
C36 C37 1.377(5)
C36 H36 0.9500
C37 C38 1.377(5)
C37 H37 0.9500
C38 C39 1.390(4)
C38 H38 0.9500
C39 H39 0.9500
C40 C41 1.379(5)
C40 C45 1.379(5)
C40 H40 0.9500
C41 C42 1.390(6)
C41 H41 0.9500
C42 C43 1.379(6)
C42 H42 0.9500
C43 C44 1.383(6)
C43 H43 0.9500
C44 C45 1.379(5)
C44 H44 0.9500
C45 H45 0.9500
C46 C47 1.3900
C46 C51 1.3900
C46 H46 0.9500
C47 C48 1.3900
C47 H47 0.9500
C48 C49 1.3900
C48 H48 0.9500
C49 C50 1.3900
C49 H49 0.9500
C50 C51 1.3900
C50 H50 0.9500
C51 H51 0.9500
C52 C53 1.3900
C52 C57 1.3900
C52 H52 0.9500
C53 C54 1.3900
C53 H53 0.9500
C54 C55 1.3900
C54 H54 0.9500
C55 C56 1.3900
C55 H55 0.9500
C56 C57 1.3900
C56 H56 0.9500
C57 H57 0.9500
